data_4069294
loop_
_publ_author_name
'Samant, Rahul G.'
'Trepanier, Steven J.'
'Wigginton, James R.'
'Xu, Li'
'Bierenstiel, Matthias'
'McDonald, Robert'
'Ferguson, Michael J.'
'Cowie, Martin'

_publ_section_title
;
 Unsymmetrically Bridged Methyl Groups as Intermediates in the
 Transformation of Bridging Methylene to Bridging Acetyl Groups: Ligand
 Migrations and Migratory Insertions in Mixed Iridium/Ruthenium Complexes
;
_journal_issue 12
_journal_name_full Organometallics
_journal_page_first 3407
_journal_paper_doi 10.1021/om900127u
_journal_volume 28
_journal_year 2009
_chemical_formula_moiety 'C56 H47 Ir O5 P4 Ru, 2(C F3 O3 S), 3(C H2 Cl2)'
_chemical_formula_sum 'C61 H53 Cl6 F6 Ir O11 P4 Ru S2'
_chemical_formula_weight 1770.00
_chemical_name_systematic
; 

 ? 

;
_space_group_IT_number 9
_symmetry_cell_setting monoclinic
_symmetry_space_group_name_Hall 'C -2yc'
_symmetry_space_group_name_H-M 'C 1 c 1'
_atom_sites_solution_hydrogens geom
_atom_sites_solution_primary direct
_atom_sites_solution_secondary difmap
_audit_creation_method SHELXL-97
_cell_angle_alpha 90.00
_cell_angle_beta 95.6443(12)
_cell_angle_gamma 90.00
_cell_formula_units_Z 4
_cell_length_a 11.3730(8)
_cell_length_b 35.712(2)
_cell_length_c 16.7762(11)
_cell_measurement_reflns_used 4551
_cell_measurement_temperature 193(2)
_cell_measurement_theta_max 26.272
_cell_measurement_theta_min 2.341
_cell_volume 6780.7(8)
_computing_cell_refinement 'Bruker SAINT (Bruker, 1997)'
_computing_data_collection 'Bruker SMART (Bruker, 1997)'
_computing_data_reduction 'Bruker SAINT (Bruker, 1997)'
_computing_molecular_graphics 'Bruker SHELXTL (Bruker, 1997)'
_computing_publication_material 'Bruker SHELXTL (Bruker, 1997)'
_computing_structure_refinement 'SHELXL-97 (Sheldrick, 1997)'
_computing_structure_solution 'DIRDIF-96 (Beurskens et al., 1996)'
_diffrn_ambient_temperature 193(2)
_diffrn_detector_area_resol_mean 8.192
_diffrn_measured_fraction_theta_full 0.999
_diffrn_measured_fraction_theta_max 0.999
_diffrn_measurement_device_type 'Bruker PLATFORM diffractometer/SMART 1000 CCD area detector'
_diffrn_measurement_method '\w scans'
_diffrn_radiation_monochromator graphite
_diffrn_radiation_source 'fine-focus sealed tube'
_diffrn_radiation_type MoK\a
_diffrn_radiation_wavelength 0.71073
_diffrn_reflns_av_R_equivalents 0.0460
_diffrn_reflns_av_sigmaI/netI 0.0861
_diffrn_reflns_limit_h_max 14
_diffrn_reflns_limit_h_min -14
_diffrn_reflns_limit_k_max 44
_diffrn_reflns_limit_k_min -44
_diffrn_reflns_limit_l_max 20
_diffrn_reflns_limit_l_min -20
_diffrn_reflns_number 24962
_diffrn_reflns_theta_full 26.39
_diffrn_reflns_theta_max 26.39
_diffrn_reflns_theta_min 1.14
_diffrn_standards_decay_% 0
_diffrn_standards_interval_time 0
_diffrn_standards_number 0
_exptl_absorpt_coefficient_mu 2.649
_exptl_absorpt_correction_T_max 0.9014
_exptl_absorpt_correction_T_min 0.3135
_exptl_absorpt_correction_type multi-scan
_exptl_absorpt_process_details 'SADABS (Sheldrick, 1996)'
_exptl_crystal_colour 'pale yellow'
_exptl_crystal_density_diffrn 1.734
_exptl_crystal_density_method 'not measured'
_exptl_crystal_description plate
_exptl_crystal_F_000 3504
_exptl_crystal_size_max 0.57
_exptl_crystal_size_mid 0.11
_exptl_crystal_size_min 0.04
_refine_diff_density_max 1.037
_refine_diff_density_min -0.817
_refine_diff_density_rms 0.118
_refine_ls_abs_structure_details 'Flack H D (1983), Acta Cryst. A39, 876-881'
_refine_ls_abs_structure_Flack -0.003(6)
_refine_ls_extinction_method none
_refine_ls_goodness_of_fit_ref 1.010
_refine_ls_hydrogen_treatment mixed
_refine_ls_matrix_type full
_refine_ls_number_parameters 838
_refine_ls_number_reflns 13742
_refine_ls_number_restraints 20
_refine_ls_restrained_S_all 1.009
_refine_ls_R_factor_all 0.0552
_refine_ls_R_factor_gt 0.0413
_refine_ls_shift/su_max 0.000
_refine_ls_shift/su_mean 0.000
_refine_ls_structure_factor_coef Fsqd
_refine_ls_weighting_details 'calc w=1/[\s^2^(Fo^2^)+(0.0260P)^2^+5.3436P] where P=(Fo^2^+2Fc^2^)/3'
_refine_ls_weighting_scheme calc
_refine_ls_wR_factor_gt 0.0841
_refine_ls_wR_factor_ref 0.0913
_reflns_number_gt 11689
_reflns_number_total 13742
_reflns_threshold_expression I>2\s(I)
_cod_data_source_file om900127u_si_002.cif
_cod_data_source_block 5
_cod_depositor_comments
;
The following automatic conversions were performed:

'_symmetry_cell_setting' value 'Monoclinic' changed to 'monoclinic'
according to /home/saulius/struct/CIF-dictionaries/cif_core.dic
dictionary named 'cif_core.dic' version 2.4.2 from 2011-04-26.

Automatic conversion script
Id: cif_fix_values 1715 2011-07-08 13:25:40Z adriana 
;
_cod_original_sg_symbol_H-M 'C c'
_cod_database_code 4069294

loop_
_symmetry_equiv_pos_as_xyz
'x, y, z'
'x, -y, z+1/2'
'x+1/2, y+1/2, z'
'x+1/2, -y+1/2, z+1/2'

loop_
_atom_site_label
_atom_site_type_symbol
_atom_site_fract_x
_atom_site_fract_y
_atom_site_fract_z
_atom_site_U_iso_or_equiv
_atom_site_adp_type
_atom_site_occupancy
_atom_site_symmetry_multiplicity
_atom_site_calc_flag
_atom_site_refinement_flags
_atom_site_disorder_assembly
_atom_site_disorder_group
Ir1 Ir 0.01815(4) 0.330120(9) 0.30074(3) 0.01725(8) Uani 0.60 1 d PD A 1
Ru1 Ru -0.01789(5) 0.396146(11) 0.19918(3) 0.01951(9) Uani 0.60 1 d P A 1
Ir2 Ir -0.01789(5) 0.396146(11) 0.19918(3) 0.01951(9) Uani 0.40 1 d PD A 2
Ru2 Ru 0.01815(4) 0.330120(9) 0.30074(3) 0.01725(8) Uani 0.40 1 d P A 2
P1 P -0.05075(15) 0.36619(5) 0.40679(10) 0.0198(4) Uani 1 1 d . . .
P2 P 0.00521(16) 0.43690(5) 0.31112(11) 0.0202(4) Uani 1 1 d . . .
P3 P 0.10213(15) 0.29629(5) 0.19820(11) 0.0194(4) Uani 1 1 d . . .
P4 P -0.02732(16) 0.35524(5) 0.08615(11) 0.0202(4) Uani 1 1 d . . .
O1 O -0.2313(4) 0.30594(15) 0.2324(3) 0.0299(12) Uani 1 1 d . A .
O2 O 0.2659(4) 0.35311(17) 0.3671(4) 0.0447(15) Uani 1 1 d . A .
O3 O 0.0488(13) 0.2580(5) 0.4031(9) 0.042(4) Uiso 0.40 1 d P A 2
O4 O -0.2839(4) 0.38740(15) 0.2189(3) 0.0319(12) Uani 1 1 d . A .
O5 O 0.2504(5) 0.39792(17) 0.1999(4) 0.0433(15) Uani 1 1 d . A .
O6 O -0.0493(8) 0.4647(3) 0.0895(5) 0.034(2) Uiso 0.60 1 d P A 1
C1 C -0.1396(6) 0.3152(2) 0.2562(4) 0.0237(15) Uani 1 1 d . . .
C2 C 0.1741(6) 0.3452(2) 0.3396(5) 0.0291(17) Uani 1 1 d . . .
C3 C 0.0382(6) 0.2838(2) 0.3735(4) 0.0369(19) Uani 1 1 d D . .
H3A H 0.063(3) 0.2630(3) 0.3431(7) 0.044 Uiso 0.60 1 d PD B 1
H3B H 0.097(2) 0.2889(4) 0.4174(11) 0.044 Uiso 0.60 1 d PD C 1
H3C H -0.0359(10) 0.2781(6) 0.3936(16) 0.044 Uiso 0.60 1 d PD D 1
C4 C -0.1868(7) 0.39086(19) 0.2117(4) 0.0231(16) Uani 1 1 d . . .
C5 C 0.1492(6) 0.3968(2) 0.2001(4) 0.0245(16) Uani 1 1 d . . .
C6 C -0.0418(6) 0.4413(2) 0.1274(4) 0.0312(18) Uani 1 1 d D . .
H6A H -0.1065(18) 0.4367(4) 0.0874(12) 0.037 Uiso 0.40 1 d PD E 2
H6B H -0.059(3) 0.4627(3) 0.1590(6) 0.037 Uiso 0.40 1 d PD F 2
H6C H 0.0289(12) 0.4458(6) 0.1021(15) 0.037 Uiso 0.40 1 d PD G 2
C7 C 0.0196(6) 0.4125(2) 0.4080(4) 0.0212(16) Uani 1 1 d . A .
H7A H 0.1046 0.4095 0.4260 0.025 Uiso 1 1 calc R . .
H7B H -0.0155 0.4283 0.4479 0.025 Uiso 1 1 calc R . .
C8 C 0.0923(6) 0.32076(19) 0.1023(4) 0.0225(15) Uani 1 1 d . A .
H8A H 0.0821 0.3019 0.0589 0.027 Uiso 1 1 calc R . .
H8B H 0.1683 0.3337 0.0976 0.027 Uiso 1 1 calc R . .
C11 C -0.0082(7) 0.3486(2) 0.5064(4) 0.0277(17) Uani 1 1 d . A .
C12 C -0.0652(7) 0.3176(2) 0.5331(5) 0.0356(19) Uani 1 1 d . . .
H12 H -0.1262 0.3062 0.4987 0.043 Uiso 1 1 calc R A .
C13 C -0.0357(7) 0.3028(3) 0.6087(5) 0.046(2) Uani 1 1 d . A .
H13 H -0.0766 0.2816 0.6260 0.055 Uiso 1 1 calc R . .
C14 C 0.0527(7) 0.3190(2) 0.6583(5) 0.042(2) Uani 1 1 d . . .
H14 H 0.0743 0.3086 0.7098 0.050 Uiso 1 1 calc R A .
C15 C 0.1098(8) 0.3499(3) 0.6344(5) 0.048(2) Uani 1 1 d . A .
H15 H 0.1699 0.3612 0.6697 0.057 Uiso 1 1 calc R . .
C16 C 0.0809(7) 0.3647(2) 0.5594(5) 0.0367(19) Uani 1 1 d . . .
H16 H 0.1219 0.3862 0.5432 0.044 Uiso 1 1 calc R A .
C21 C -0.2092(6) 0.3757(2) 0.4072(4) 0.0225(15) Uani 1 1 d . A .
C22 C -0.2899(6) 0.3458(2) 0.3946(4) 0.0294(16) Uani 1 1 d . . .
H22 H -0.2625 0.3212 0.3844 0.035 Uiso 1 1 calc R A .
C23 C -0.4082(6) 0.3525(2) 0.3971(4) 0.0338(18) Uani 1 1 d . A .
H23 H -0.4627 0.3324 0.3883 0.041 Uiso 1 1 calc R . .
C24 C -0.4499(7) 0.3881(2) 0.4121(5) 0.042(2) Uani 1 1 d . . .
H24 H -0.5322 0.3926 0.4121 0.050 Uiso 1 1 calc R A .
C25 C -0.3695(6) 0.4168(2) 0.4272(5) 0.040(2) Uani 1 1 d . A .
H25 H -0.3965 0.4412 0.4390 0.048 Uiso 1 1 calc R . .
C26 C -0.2502(6) 0.4103(2) 0.4253(4) 0.0273(16) Uani 1 1 d . . .
H26 H -0.1957 0.4302 0.4367 0.033 Uiso 1 1 calc R A .
C31 C -0.1073(6) 0.47230(19) 0.3225(4) 0.0203(15) Uani 1 1 d . A .
C32 C -0.2106(6) 0.4745(2) 0.2698(4) 0.0288(17) Uani 1 1 d . . .
H32 H -0.2210 0.4590 0.2235 0.035 Uiso 1 1 calc R A .
C33 C -0.2975(7) 0.4998(2) 0.2869(5) 0.038(2) Uani 1 1 d . A .
H33 H -0.3670 0.5018 0.2508 0.045 Uiso 1 1 calc R . .
C34 C -0.2866(8) 0.5213(2) 0.3523(5) 0.041(2) Uani 1 1 d . . .
H34 H -0.3494 0.5374 0.3637 0.050 Uiso 1 1 calc R A .
C35 C -0.1831(7) 0.5203(2) 0.4036(5) 0.040(2) Uani 1 1 d . A .
H35 H -0.1737 0.5362 0.4491 0.048 Uiso 1 1 calc R . .
C36 C -0.0941(7) 0.4959(2) 0.3881(5) 0.0309(18) Uani 1 1 d . . .
H36 H -0.0230 0.4953 0.4229 0.037 Uiso 1 1 calc R A .
C41 C 0.1400(6) 0.4654(2) 0.3136(4) 0.0217(16) Uani 1 1 d . A .
C42 C 0.2484(6) 0.4542(2) 0.3529(5) 0.043(2) Uani 1 1 d . . .
H42 H 0.2541 0.4312 0.3815 0.051 Uiso 1 1 calc R A .
C43 C 0.3471(7) 0.4765(3) 0.3502(6) 0.057(3) Uani 1 1 d . A .
H43 H 0.4204 0.4682 0.3763 0.069 Uiso 1 1 calc R . .
C44 C 0.3425(7) 0.5100(3) 0.3113(6) 0.048(2) Uani 1 1 d . . .
H44 H 0.4105 0.5255 0.3123 0.058 Uiso 1 1 calc R A .
C45 C 0.2351(7) 0.5210(2) 0.2698(5) 0.0387(19) Uani 1 1 d . A .
H45 H 0.2304 0.5437 0.2399 0.046 Uiso 1 1 calc R . .
C46 C 0.1370(6) 0.4990(2) 0.2725(5) 0.0318(17) Uani 1 1 d . . .
H46 H 0.0643 0.5070 0.2451 0.038 Uiso 1 1 calc R A .
C51 C 0.2605(5) 0.2878(2) 0.2233(4) 0.0223(15) Uani 1 1 d . A .
C52 C 0.3493(6) 0.3081(2) 0.1921(5) 0.0335(19) Uani 1 1 d . . .
H52 H 0.3300 0.3273 0.1538 0.040 Uiso 1 1 calc R A .
C53 C 0.4668(6) 0.3003(3) 0.2172(5) 0.041(2) Uani 1 1 d . A .
H53 H 0.5274 0.3147 0.1969 0.049 Uiso 1 1 calc R . .
C54 C 0.4964(6) 0.2723(2) 0.2702(5) 0.037(2) Uani 1 1 d . . .
H54 H 0.5771 0.2668 0.2858 0.045 Uiso 1 1 calc R A .
C55 C 0.4093(7) 0.2521(2) 0.3010(5) 0.042(2) Uani 1 1 d . A .
H55 H 0.4297 0.2329 0.3390 0.050 Uiso 1 1 calc R . .
C56 C 0.2924(7) 0.2595(2) 0.2775(5) 0.0357(19) Uani 1 1 d . . .
H56 H 0.2327 0.2451 0.2988 0.043 Uiso 1 1 calc R A .
C61 C 0.0469(6) 0.24962(19) 0.1741(4) 0.0249(16) Uani 1 1 d . A .
C62 C -0.0483(6) 0.2337(2) 0.2074(4) 0.0317(17) Uani 1 1 d . . .
H62 H -0.0845 0.2466 0.2481 0.038 Uiso 1 1 calc R A .
C63 C -0.0911(8) 0.1985(2) 0.1807(5) 0.047(2) Uani 1 1 d . A .
H63 H -0.1564 0.1876 0.2033 0.056 Uiso 1 1 calc R . .
C64 C -0.0390(9) 0.1799(2) 0.1222(6) 0.054(3) Uani 1 1 d . . .
H64 H -0.0700 0.1565 0.1033 0.065 Uiso 1 1 calc R A .
C65 C 0.0583(8) 0.1949(2) 0.0904(5) 0.047(2) Uani 1 1 d . A .
H65 H 0.0958 0.1813 0.0512 0.057 Uiso 1 1 calc R . .
C66 C 0.1014(7) 0.2299(2) 0.1159(5) 0.0345(19) Uani 1 1 d . . .
H66 H 0.1678 0.2403 0.0937 0.041 Uiso 1 1 calc R A .
C71 C -0.1619(6) 0.3292(2) 0.0616(4) 0.0255(15) Uani 1 1 d . A .
C72 C -0.2702(6) 0.3492(2) 0.0528(4) 0.0315(18) Uani 1 1 d . . .
H72 H -0.2698 0.3757 0.0576 0.038 Uiso 1 1 calc R A .
C73 C -0.3747(6) 0.3307(3) 0.0376(5) 0.040(2) Uani 1 1 d . A .
H73 H -0.4468 0.3443 0.0325 0.048 Uiso 1 1 calc R . .
C74 C -0.3757(7) 0.2922(3) 0.0295(5) 0.055(3) Uani 1 1 d . . .
H74 H -0.4488 0.2793 0.0196 0.066 Uiso 1 1 calc R A .
C75 C -0.2697(7) 0.2722(2) 0.0359(5) 0.045(2) Uani 1 1 d . A .
H75 H -0.2703 0.2457 0.0298 0.054 Uiso 1 1 calc R . .
C76 C -0.1644(7) 0.2910(2) 0.0511(4) 0.0327(17) Uani 1 1 d . . .
H76 H -0.0923 0.2775 0.0543 0.039 Uiso 1 1 calc R A .
C81 C 0.0023(6) 0.3769(2) -0.0086(4) 0.0209(15) Uani 1 1 d . A .
C82 C 0.0911(7) 0.4030(2) -0.0120(5) 0.0349(19) Uani 1 1 d . . .
H82 H 0.1352 0.4107 0.0363 0.042 Uiso 1 1 calc R A .
C83 C 0.1177(8) 0.4184(2) -0.0848(5) 0.044(2) Uani 1 1 d . A .
H83 H 0.1806 0.4359 -0.0862 0.053 Uiso 1 1 calc R . .
C84 C 0.0526(8) 0.4082(3) -0.1534(5) 0.048(2) Uani 1 1 d . . .
H84 H 0.0673 0.4194 -0.2029 0.058 Uiso 1 1 calc R A .
C85 C -0.0335(9) 0.3819(3) -0.1517(5) 0.053(3) Uani 1 1 d . A .
H85 H -0.0759 0.3741 -0.2005 0.064 Uiso 1 1 calc R . .
C86 C -0.0612(7) 0.3662(2) -0.0794(4) 0.040(2) Uani 1 1 d . . .
H86 H -0.1229 0.3482 -0.0790 0.048 Uiso 1 1 calc R A .
S1 S -0.25929(17) 0.22667(6) 0.42804(12) 0.0353(5) Uani 1 1 d . . .
F91 F -0.0887(4) 0.18402(15) 0.3868(3) 0.0585(14) Uani 1 1 d . . .
F92 F -0.2076(5) 0.15662(15) 0.4598(4) 0.0718(17) Uani 1 1 d . . .
F93 F -0.2613(5) 0.16687(18) 0.3356(4) 0.0784(19) Uani 1 1 d . . .
O91 O -0.3829(4) 0.21956(18) 0.4329(3) 0.0451(15) Uani 1 1 d . . .
O92 O -0.2344(5) 0.25066(18) 0.3635(4) 0.0545(18) Uani 1 1 d . . .
O93 O -0.1923(5) 0.23391(18) 0.5029(3) 0.0481(15) Uani 1 1 d . . .
C91 C -0.2023(7) 0.1815(2) 0.4015(5) 0.042(2) Uani 1 1 d . . .
S2 S -0.42549(19) 0.45669(8) 0.04529(16) 0.0542(7) Uani 1 1 d . . .
F94A F -0.5160(9) 0.4011(3) 0.1208(7) 0.041(3) Uiso 0.50 1 d P H 1
F95A F -0.6460(9) 0.4408(3) 0.0516(7) 0.054(3) Uiso 0.50 1 d P H 1
F96A F -0.5405(16) 0.4590(5) 0.1630(11) 0.114(6) Uiso 0.50 1 d P H 1
O94A O -0.4468(11) 0.4933(4) 0.0247(9) 0.052(3) Uiso 0.50 1 d P I 1
O95A O -0.3143(10) 0.4462(3) 0.0879(7) 0.033(3) Uiso 0.50 1 d P I 1
O96A O -0.4513(11) 0.4328(4) -0.0317(8) 0.062(4) Uiso 0.50 1 d P I 1
C92A C -0.534(2) 0.4345(7) 0.0798(13) 0.056(4) Uiso 0.50 1 d P H 1
F94B F -0.5448(11) 0.3986(4) 0.0866(8) 0.066(4) Uiso 0.50 1 d P I 2
F95B F -0.6412(10) 0.4468(3) 0.0925(7) 0.058(3) Uiso 0.50 1 d P I 2
F96B F -0.5064(16) 0.4411(5) 0.1856(11) 0.099(5) Uiso 0.50 1 d P I 2
O94B O -0.4303(18) 0.4921(6) 0.0911(14) 0.118(7) Uiso 0.50 1 d P I 2
O95B O -0.3219(15) 0.4388(5) 0.0575(11) 0.073(5) Uiso 0.50 1 d P I 2
O96B O -0.478(2) 0.4782(8) -0.0165(16) 0.146(9) Uiso 0.50 1 d P I 2
C92B C -0.530(2) 0.4347(7) 0.1111(13) 0.056(4) Uiso 0.50 1 d P I 2
Cl1S Cl 0.1720(2) 0.52063(9) 0.05566(17) 0.0736(8) Uani 1 1 d . . .
Cl2S Cl 0.3551(3) 0.57679(8) 0.0664(2) 0.0881(10) Uani 1 1 d . . .
C1S C 0.3258(7) 0.5296(2) 0.0706(6) 0.050(2) Uani 1 1 d . . .
H1SA H 0.3577 0.5197 0.1234 0.061 Uiso 1 1 calc R . .
H1SB H 0.3659 0.5164 0.0289 0.061 Uiso 1 1 calc R . .
Cl3S Cl 0.1629(3) 0.16545(9) 0.3084(2) 0.0849(9) Uani 1 1 d . . .
Cl4S Cl 0.0050(4) 0.10298(11) 0.2701(3) 0.1197(14) Uani 1 1 d . . .
C2S C 0.1165(12) 0.1231(3) 0.3391(7) 0.085(4) Uani 1 1 d . . .
H2SA H 0.0852 0.1260 0.3918 0.102 Uiso 1 1 calc R . .
H2SB H 0.1849 0.1059 0.3462 0.102 Uiso 1 1 calc R . .
Cl5S Cl -0.0955(3) 0.55290(11) 0.1188(2) 0.0997(11) Uani 1 1 d . . .
Cl6S Cl -0.2474(5) 0.61458(13) 0.1337(3) 0.1313(17) Uani 1 1 d . . .
C3S C -0.2630(19) 0.5668(5) 0.1385(9) 0.180(10) Uani 1 1 d . . .
H3SA H -0.3219 0.5571 0.0962 0.216 Uiso 1 1 calc R . .
H3SB H -0.2832 0.5584 0.1917 0.216 Uiso 1 1 calc R . .

loop_
_atom_site_aniso_label
_atom_site_aniso_U_11
_atom_site_aniso_U_22
_atom_site_aniso_U_33
_atom_site_aniso_U_23
_atom_site_aniso_U_13
_atom_site_aniso_U_12
Ir1 0.01417(14) 0.02001(17) 0.01770(15) 0.00112(16) 0.00221(11) 0.00070(15)
Ru1 0.01857(19) 0.0209(2) 0.01902(18) 0.00102(17) 0.00159(14) -0.00010(17)
Ir2 0.01857(19) 0.0209(2) 0.01902(18) 0.00102(17) 0.00159(14) -0.00010(17)
Ru2 0.01417(14) 0.02001(17) 0.01770(15) 0.00112(16) 0.00221(11) 0.00070(15)
P1 0.0185(9) 0.0220(10) 0.0189(9) 0.0004(7) 0.0024(7) -0.0007(7)
P2 0.0181(9) 0.0199(9) 0.0225(10) 0.0001(8) 0.0015(7) -0.0006(7)
P3 0.0159(8) 0.0210(10) 0.0214(9) 0.0011(7) 0.0029(7) 0.0015(7)
P4 0.0176(9) 0.0236(10) 0.0192(9) -0.0003(8) 0.0004(7) 0.0012(7)
O1 0.022(3) 0.042(3) 0.026(3) -0.003(2) 0.003(2) -0.005(2)
O2 0.021(3) 0.051(4) 0.061(4) -0.011(3) -0.002(3) -0.003(3)
O4 0.017(3) 0.040(3) 0.039(3) -0.002(2) 0.005(2) 0.001(2)
O5 0.031(3) 0.044(4) 0.056(4) -0.008(3) 0.010(3) -0.003(3)
C1 0.031(4) 0.024(4) 0.017(3) 0.001(3) 0.003(3) 0.002(3)
C2 0.025(4) 0.028(4) 0.034(4) -0.003(3) 0.005(3) 0.003(3)
C3 0.042(5) 0.032(5) 0.037(5) -0.007(4) 0.010(4) -0.002(4)
C4 0.039(5) 0.014(4) 0.016(3) 0.002(3) -0.001(3) 0.003(3)
C5 0.023(4) 0.025(4) 0.026(4) -0.003(3) 0.004(3) -0.001(3)
C6 0.024(4) 0.038(5) 0.031(4) -0.001(4) 0.002(3) 0.000(3)
C7 0.019(3) 0.023(4) 0.023(4) 0.006(3) 0.005(3) 0.003(3)
C8 0.023(4) 0.024(4) 0.020(3) -0.002(3) 0.001(3) -0.003(3)
C11 0.031(4) 0.030(5) 0.022(4) 0.001(3) -0.001(3) 0.008(4)
C12 0.035(4) 0.043(5) 0.026(4) 0.006(4) -0.007(3) -0.009(4)
C13 0.045(5) 0.053(6) 0.039(5) 0.015(4) 0.007(4) -0.011(4)
C14 0.045(5) 0.046(5) 0.033(5) 0.017(4) -0.005(4) 0.002(4)
C15 0.056(6) 0.054(6) 0.028(4) 0.006(4) -0.022(4) -0.010(5)
C16 0.033(4) 0.044(5) 0.031(4) 0.008(4) -0.008(3) -0.005(4)
C21 0.023(3) 0.031(4) 0.013(3) 0.006(3) 0.001(3) -0.002(3)
C22 0.027(4) 0.036(4) 0.026(4) 0.003(3) 0.006(3) -0.001(3)
C23 0.020(4) 0.051(5) 0.031(4) 0.004(4) 0.003(3) -0.010(4)
C24 0.017(4) 0.056(6) 0.052(5) 0.000(4) 0.006(3) 0.000(4)
C25 0.028(4) 0.034(5) 0.061(6) -0.004(4) 0.009(4) 0.010(4)
C26 0.027(4) 0.029(4) 0.027(4) 0.004(3) 0.003(3) -0.003(3)
C31 0.022(4) 0.018(4) 0.022(4) -0.002(3) 0.006(3) -0.003(3)
C32 0.033(4) 0.021(4) 0.031(4) 0.001(3) -0.003(3) -0.004(3)
C33 0.023(4) 0.038(5) 0.051(5) 0.003(4) -0.003(4) 0.010(3)
C34 0.047(5) 0.034(5) 0.045(5) 0.003(4) 0.015(4) 0.014(4)
C35 0.042(5) 0.031(5) 0.047(5) -0.013(4) 0.010(4) 0.006(4)
C36 0.032(4) 0.028(4) 0.032(4) -0.006(3) -0.002(3) 0.009(3)
C41 0.026(4) 0.015(4) 0.025(4) -0.005(3) 0.006(3) 0.000(3)
C42 0.025(4) 0.041(5) 0.062(6) 0.014(4) 0.002(4) -0.004(4)
C43 0.022(4) 0.070(7) 0.078(7) 0.010(6) -0.002(4) -0.008(4)
C44 0.030(5) 0.047(6) 0.068(6) -0.015(5) 0.006(4) -0.022(4)
C45 0.045(5) 0.029(5) 0.045(5) 0.008(4) 0.016(4) -0.007(4)
C46 0.032(4) 0.025(4) 0.039(4) 0.001(3) 0.008(3) -0.002(3)
C51 0.014(3) 0.028(4) 0.025(4) -0.005(3) 0.003(3) 0.002(3)
C52 0.021(4) 0.042(5) 0.036(4) 0.002(4) -0.002(3) -0.004(3)
C53 0.015(4) 0.065(6) 0.043(5) 0.003(4) 0.001(3) -0.003(4)
C54 0.020(4) 0.046(5) 0.045(5) -0.008(4) 0.001(3) 0.010(3)
C55 0.039(5) 0.036(5) 0.047(5) 0.006(4) -0.013(4) 0.010(4)
C56 0.027(4) 0.038(5) 0.042(5) 0.008(4) 0.000(3) 0.003(4)
C61 0.019(3) 0.026(4) 0.029(4) -0.002(3) 0.001(3) 0.007(3)
C62 0.029(4) 0.032(4) 0.034(4) 0.005(4) 0.001(3) -0.002(3)
C63 0.053(5) 0.033(5) 0.054(6) 0.002(4) 0.004(4) -0.021(4)
C64 0.078(7) 0.028(5) 0.058(6) -0.012(4) 0.008(5) -0.021(5)
C65 0.066(6) 0.031(5) 0.047(5) -0.006(4) 0.009(4) -0.004(4)
C66 0.037(4) 0.034(5) 0.033(4) -0.003(4) 0.007(3) 0.000(4)
C71 0.032(4) 0.027(4) 0.018(3) -0.003(3) 0.003(3) -0.001(3)
C72 0.027(4) 0.040(5) 0.026(4) -0.004(3) -0.002(3) 0.001(3)
C73 0.019(4) 0.064(6) 0.036(4) -0.006(4) -0.004(3) -0.003(4)
C74 0.023(4) 0.084(8) 0.055(6) -0.001(5) -0.007(4) -0.025(5)
C75 0.043(5) 0.033(5) 0.056(5) 0.000(4) -0.012(4) -0.008(4)
C76 0.032(4) 0.026(4) 0.037(4) -0.002(3) -0.012(3) 0.001(3)
C81 0.023(4) 0.022(4) 0.018(3) 0.001(3) 0.003(3) 0.004(3)
C82 0.039(5) 0.037(5) 0.027(4) 0.002(3) -0.003(3) -0.008(4)
C83 0.060(6) 0.040(5) 0.036(5) 0.006(4) 0.017(4) 0.001(4)
C84 0.067(6) 0.049(6) 0.030(5) 0.020(4) 0.015(4) 0.001(5)
C85 0.086(7) 0.064(7) 0.011(4) 0.007(4) 0.004(4) 0.014(6)
C86 0.050(5) 0.042(5) 0.027(4) -0.002(4) 0.003(4) -0.014(4)
S1 0.0280(10) 0.0410(12) 0.0374(11) 0.0107(9) 0.0052(8) 0.0020(9)
F91 0.037(3) 0.064(4) 0.076(4) 0.000(3) 0.013(3) 0.004(2)
F92 0.094(5) 0.041(3) 0.082(4) 0.030(3) 0.020(3) 0.000(3)
F93 0.066(4) 0.101(5) 0.064(4) -0.030(4) -0.012(3) -0.015(3)
O91 0.020(3) 0.073(4) 0.043(3) 0.021(3) 0.006(2) 0.001(3)
O92 0.036(3) 0.055(4) 0.074(4) 0.034(3) 0.016(3) 0.008(3)
O93 0.036(3) 0.069(4) 0.039(3) -0.011(3) 0.002(2) -0.002(3)
C91 0.040(5) 0.039(5) 0.047(5) -0.001(4) 0.004(4) 0.000(4)
S2 0.0324(12) 0.0657(17) 0.0636(15) 0.0326(14) 0.0007(10) -0.0026(11)
Cl1S 0.0434(14) 0.099(2) 0.0767(18) 0.0261(17) -0.0007(12) -0.0057(14)
Cl2S 0.083(2) 0.0568(19) 0.125(3) -0.0126(18) 0.0100(18) -0.0103(16)
C1S 0.037(5) 0.044(6) 0.073(7) 0.008(5) 0.012(4) 0.005(4)
Cl3S 0.079(2) 0.076(2) 0.097(2) 0.0017(18) -0.0054(17) 0.0092(16)
Cl4S 0.149(4) 0.084(3) 0.117(3) 0.026(2) -0.033(3) -0.031(2)
C2S 0.116(10) 0.065(8) 0.068(8) 0.012(6) -0.018(7) -0.005(7)
Cl5S 0.099(3) 0.116(3) 0.086(2) 0.024(2) 0.0166(19) 0.041(2)
Cl6S 0.182(5) 0.121(4) 0.093(3) -0.015(3) 0.023(3) 0.055(3)
C3S 0.32(3) 0.132(15) 0.080(10) 0.074(11) -0.040(13) -0.115(17)

loop_
_atom_type_symbol
_atom_type_description
_atom_type_scat_dispersion_real
_atom_type_scat_dispersion_imag
_atom_type_scat_source
C C 0.0033 0.0016 'International Tables Vol C Tables 4.2.6.8 and 6.1.1.4'
H H 0.0000 0.0000 'International Tables Vol C Tables 4.2.6.8 and 6.1.1.4'
O O 0.0106 0.0060 'International Tables Vol C Tables 4.2.6.8 and 6.1.1.4'
F F 0.0171 0.0103 'International Tables Vol C Tables 4.2.6.8 and 6.1.1.4'
P P 0.1023 0.0942 'International Tables Vol C Tables 4.2.6.8 and 6.1.1.4'
S S 0.1246 0.1234 'International Tables Vol C Tables 4.2.6.8 and 6.1.1.4'
Cl Cl 0.1484 0.1585 'International Tables Vol C Tables 4.2.6.8 and 6.1.1.4'
Ru Ru -1.2594 0.8363 'International Tables Vol C Tables 4.2.6.8 and 6.1.1.4'
Ir Ir -1.4442 7.9887 'International Tables Vol C Tables 4.2.6.8 and 6.1.1.4'

loop_
_geom_angle_atom_site_label_1
_geom_angle_atom_site_label_2
_geom_angle_atom_site_label_3
_geom_angle
C2 Ir1 C1 177.5(3)
C2 Ir1 C3 88.8(3)
C1 Ir1 C3 92.9(3)
C2 Ir1 P3 88.0(2)
C1 Ir1 P3 90.2(2)
C3 Ir1 P3 89.5(2)
C2 Ir1 P1 87.4(2)
C1 Ir1 P1 94.3(2)
C3 Ir1 P1 91.0(2)
P3 Ir1 P1 175.37(6)
C2 Ir1 Ru1 92.5(2)
C1 Ir1 Ru1 85.8(2)
C3 Ir1 Ru1 178.2(2)
P3 Ir1 Ru1 91.81(4)
P1 Ir1 Ru1 87.79(4)
C5 Ru1 C4 171.9(3)
C5 Ru1 C6 94.0(3)
C4 Ru1 C6 93.7(3)
C5 Ru1 P2 87.3(2)
C4 Ru1 P2 90.4(2)
C6 Ru1 P2 88.8(2)
C5 Ru1 P4 88.9(2)
C4 Ru1 P4 93.4(2)
C6 Ru1 P4 91.3(2)
P2 Ru1 P4 176.21(6)
C5 Ru1 Ir1 85.6(2)
C4 Ru1 Ir1 86.69(19)
C6 Ru1 Ir1 179.0(2)
P2 Ru1 Ir1 92.03(4)
P4 Ru1 Ir1 87.82(5)
C11 P1 C21 103.6(3)
C11 P1 C7 103.0(3)
C21 P1 C7 105.1(3)
C11 P1 Ir1 115.1(2)
C21 P1 Ir1 119.8(2)
C7 P1 Ir1 108.6(2)
C31 P2 C41 101.9(3)
C31 P2 C7 103.8(3)
C41 P2 C7 104.0(3)
C31 P2 Ru1 119.0(2)
C41 P2 Ru1 112.7(2)
C7 P2 Ru1 113.8(2)
C61 P3 C8 104.7(3)
C61 P3 C51 102.1(3)
C8 P3 C51 104.8(3)
C61 P3 Ir1 118.3(2)
C8 P3 Ir1 113.6(2)
C51 P3 Ir1 111.9(2)
C71 P4 C81 104.2(3)
C71 P4 C8 106.7(3)
C81 P4 C8 102.4(3)
C71 P4 Ru1 117.9(2)
C81 P4 Ru1 115.7(2)
C8 P4 Ru1 108.6(2)
O1 C1 Ir1 178.0(6)
O2 C2 Ir1 175.7(7)
O3 C3 Ru2 172.0(11)
O4 C4 Ru1 179.2(6)
O5 C5 Ru1 178.7(7)
O6 C6 Ru1 176.8(8)
P1 C7 P2 114.6(4)
P3 C8 P4 115.6(4)
C12 C11 C16 117.2(7)
C12 C11 P1 119.1(6)
C16 C11 P1 123.7(6)
C11 C12 C13 121.6(7)
C14 C13 C12 119.5(8)
C15 C14 C13 120.4(8)
C14 C15 C16 120.3(8)
C15 C16 C11 120.9(8)
C26 C21 C22 119.2(6)
C26 C21 P1 121.6(5)
C22 C21 P1 119.0(6)
C23 C22 C21 119.2(7)
C22 C23 C24 121.3(7)
C25 C24 C23 118.8(7)
C24 C25 C26 120.3(7)
C21 C26 C25 121.0(7)
C36 C31 C32 119.2(6)
C36 C31 P2 118.9(5)
C32 C31 P2 121.7(5)
C33 C32 C31 118.3(7)
C34 C33 C32 122.2(8)
C33 C34 C35 119.8(8)
C36 C35 C34 119.6(7)
C35 C36 C31 120.7(7)
C46 C41 C42 117.4(7)
C46 C41 P2 119.3(5)
C42 C41 P2 123.2(6)
C43 C42 C41 120.2(8)
C44 C43 C42 121.9(8)
C43 C44 C45 118.4(8)
C46 C45 C44 119.6(8)
C45 C46 C41 122.3(7)
C56 C51 C52 118.4(6)
C56 C51 P3 117.4(5)
C52 C51 P3 124.2(6)
C51 C52 C53 119.6(7)
C54 C53 C52 121.1(7)
C53 C54 C55 119.6(7)
C54 C55 C56 120.4(8)
C55 C56 C51 120.9(7)
C62 C61 C66 119.5(7)
C62 C61 P3 123.6(5)
C66 C61 P3 116.8(5)
C61 C62 C63 119.8(7)
C64 C63 C62 120.2(8)
C63 C64 C65 120.6(8)
C64 C65 C66 119.9(8)
C65 C66 C61 120.0(7)
C76 C71 C72 118.7(7)
C76 C71 P4 123.2(6)
C72 C71 P4 118.1(6)
C73 C72 C71 120.4(8)
C72 C73 C74 120.0(8)
C73 C74 C75 120.1(7)
C76 C75 C74 119.6(8)
C71 C76 C75 121.0(7)
C82 C81 C86 118.4(7)
C82 C81 P4 121.3(5)
C86 C81 P4 120.2(6)
C81 C82 C83 121.6(7)
C84 C83 C82 119.2(8)
C83 C84 C85 120.2(7)
C84 C85 C86 121.3(8)
C81 C86 C85 119.3(8)
O93 S1 O92 115.4(4)
O93 S1 O91 115.0(3)
O92 S1 O91 114.6(3)
O93 S1 C91 101.8(4)
O92 S1 C91 104.2(4)
O91 S1 C91 103.4(4)
F92 C91 F93 107.0(7)
F92 C91 F91 107.1(7)
F93 C91 F91 106.7(7)
F92 C91 S1 111.8(6)
F93 C91 S1 112.8(6)
F91 C91 S1 111.1(6)
O95B S2 O96B 133.8(13)
O94A S2 O95A 119.9(8)
O95B S2 O94B 113.8(11)
O96B S2 O94B 83.0(14)
O94A S2 O96A 107.5(8)
O95A S2 O96A 110.8(7)
O94A S2 C92A 115.8(10)
O95A S2 C92A 111.0(10)
O96A S2 C92A 86.5(9)
O95B S2 C92B 108.2(11)
O96B S2 C92B 114.9(13)
O94B S2 C92B 89.7(11)
F95A C92A F94A 114.5(18)
F95A C92A S2 121.6(17)
F94A C92A S2 121.1(16)
F95A C92A F96A 95.3(16)
F94A C92A F96A 93.1(15)
S2 C92A F96A 98.0(14)
F96B C92B F95B 106(2)
F96B C92B F94B 118(2)
F95B C92B F94B 98.9(17)
F96B C92B S2 114.5(18)
F95B C92B S2 111.5(16)
F94B C92B S2 106.5(14)
Cl2S C1S Cl1S 111.3(5)
Cl3S C2S Cl4S 112.6(6)
Cl6S C3S Cl5S 97.6(8)

loop_
_geom_bond_atom_site_label_1
_geom_bond_atom_site_label_2
_geom_bond_distance
Ir1 C2 1.905(8)
Ir1 C1 1.949(7)
Ir1 C3 2.056(8)
Ir1 P3 2.3778(17)
Ir1 P1 2.3902(17)
Ir1 Ru1 2.9143(5)
Ru1 C5 1.899(7)
Ru1 C4 1.963(8)
Ru1 C6 2.015(8)
Ru1 P2 2.3699(18)
Ru1 P4 2.3879(18)
P1 C11 1.806(7)
P1 C21 1.835(7)
P1 C7 1.835(7)
P2 C31 1.822(7)
P2 C41 1.837(7)
P2 C7 1.838(7)
P3 C61 1.812(7)
P3 C8 1.825(7)
P3 C51 1.834(6)
P4 C71 1.805(7)
P4 C81 1.830(7)
P4 C8 1.835(7)
O1 C1 1.129(8)
O2 C2 1.136(8)
O3 C3 1.046(16)
O4 C4 1.128(8)
O5 C5 1.151(8)
O6 C6 1.049(10)
C11 C12 1.380(11)
C11 C16 1.404(10)
C12 C13 1.385(11)
C13 C14 1.369(11)
C14 C15 1.361(12)
C15 C16 1.376(10)
C21 C26 1.365(10)
C21 C22 1.410(10)
C22 C23 1.371(9)
C23 C24 1.389(11)
C24 C25 1.380(11)
C25 C26 1.381(10)
C31 C36 1.383(10)
C31 C32 1.401(9)
C32 C33 1.390(10)
C33 C34 1.337(11)
C34 C35 1.388(11)
C35 C36 1.378(10)
C41 C46 1.381(10)
C41 C42 1.398(10)
C42 C43 1.380(11)
C43 C44 1.361(13)
C44 C45 1.402(12)
C45 C46 1.371(10)
C51 C56 1.382(10)
C51 C52 1.388(10)
C52 C53 1.390(10)
C53 C54 1.356(11)
C54 C55 1.367(11)
C55 C56 1.376(10)
C61 C62 1.388(9)
C61 C66 1.398(10)
C62 C63 1.406(11)
C63 C64 1.366(13)
C64 C65 1.383(12)
C65 C66 1.395(11)
C71 C76 1.372(10)
C71 C72 1.420(10)
C72 C73 1.361(10)
C73 C74 1.383(13)
C74 C75 1.396(12)
C75 C76 1.376(10)
C81 C82 1.379(10)
C81 C86 1.382(10)
C82 C83 1.401(10)
C83 C84 1.356(12)
C84 C85 1.358(13)
C85 C86 1.401(11)
S1 O93 1.426(6)
S1 O92 1.431(6)
S1 O91 1.439(5)
S1 C91 1.810(9)
F91 C91 1.343(9)
F92 C91 1.328(10)
F93 C91 1.342(10)
S2 O95B 1.338(18)
S2 O94A 1.366(13)
S2 O96B 1.38(3)
S2 O95A 1.440(12)
S2 O94B 1.48(2)
S2 O96A 1.552(14)
S2 C92A 1.62(2)
S2 C92B 1.88(2)
F94A C92A 1.38(3)
F95A C92A 1.33(2)
F96A C92A 1.65(3)
F94B C92B 1.36(3)
F95B C92B 1.34(3)
F96B C92B 1.27(3)
Cl1S C1S 1.772(9)
Cl2S C1S 1.720(9)
Cl3S C2S 1.698(12)
Cl4S C2S 1.783(12)
Cl5S C3S 2.03(2)
Cl6S C3S 1.718(16)

loop_
_geom_torsion_atom_site_label_1
_geom_torsion_atom_site_label_2
_geom_torsion_atom_site_label_3
_geom_torsion_atom_site_label_4
_geom_torsion
C2 Ir1 Ru1 C5 25.4(3)
C1 Ir1 Ru1 C5 -152.7(3)
C3 Ir1 Ru1 C5 162(7)
P3 Ir1 Ru1 C5 -62.6(2)
P1 Ir1 Ru1 C5 112.7(2)
C2 Ir1 Ru1 C4 -152.0(3)
C1 Ir1 Ru1 C4 29.8(3)
C3 Ir1 Ru1 C4 -16(7)
P3 Ir1 Ru1 C4 119.9(2)
P1 Ir1 Ru1 C4 -64.7(2)
C2 Ir1 Ru1 C6 92(12)
C1 Ir1 Ru1 C6 -86(12)
C3 Ir1 Ru1 C6 -131(15)
P3 Ir1 Ru1 C6 4(12)
P1 Ir1 Ru1 C6 180(100)
C2 Ir1 Ru1 P2 -61.7(2)
C1 Ir1 Ru1 P2 120.1(2)
C3 Ir1 Ru1 P2 75(7)
P3 Ir1 Ru1 P2 -149.77(6)
P1 Ir1 Ru1 P2 25.61(6)
C2 Ir1 Ru1 P4 114.5(2)
C1 Ir1 Ru1 P4 -63.7(2)
C3 Ir1 Ru1 P4 -109(7)
P3 Ir1 Ru1 P4 26.44(6)
P1 Ir1 Ru1 P4 -158.18(6)
C2 Ir1 P1 C11 -66.9(4)
C1 Ir1 P1 C11 114.9(4)
C3 Ir1 P1 C11 21.9(4)
P3 Ir1 P1 C11 -74.3(9)
Ru1 Ir1 P1 C11 -159.5(3)
C2 Ir1 P1 C21 168.6(3)
C1 Ir1 P1 C21 -9.6(3)
C3 Ir1 P1 C21 -102.6(3)
P3 Ir1 P1 C21 161.2(8)
Ru1 Ir1 P1 C21 76.0(3)
C2 Ir1 P1 C7 48.0(3)
C1 Ir1 P1 C7 -130.2(3)
C3 Ir1 P1 C7 136.7(3)
P3 Ir1 P1 C7 40.6(9)
Ru1 Ir1 P1 C7 -44.7(2)
C5 Ru1 P2 C31 146.1(3)
C4 Ru1 P2 C31 -41.7(3)
C6 Ru1 P2 C31 52.0(3)
P4 Ru1 P2 C31 144.0(10)
Ir1 Ru1 P2 C31 -128.4(2)
C5 Ru1 P2 C41 27.0(3)
C4 Ru1 P2 C41 -160.8(3)
C6 Ru1 P2 C41 -67.1(3)
P4 Ru1 P2 C41 24.9(11)
Ir1 Ru1 P2 C41 112.5(3)
C5 Ru1 P2 C7 -91.0(3)
C4 Ru1 P2 C7 81.2(3)
C6 Ru1 P2 C7 174.9(3)
P4 Ru1 P2 C7 -93.2(10)
Ir1 Ru1 P2 C7 -5.5(2)
C2 Ir1 P3 C61 136.9(3)
C1 Ir1 P3 C61 -44.8(3)
C3 Ir1 P3 C61 48.1(3)
P1 Ir1 P3 C61 144.3(8)
Ru1 Ir1 P3 C61 -130.6(2)
C2 Ir1 P3 C8 -99.7(3)
C1 Ir1 P3 C8 78.5(3)
C3 Ir1 P3 C8 171.5(3)
P1 Ir1 P3 C8 -92.3(9)
Ru1 Ir1 P3 C8 -7.2(2)
C2 Ir1 P3 C51 18.7(3)
C1 Ir1 P3 C51 -163.1(3)
C3 Ir1 P3 C51 -70.1(3)
P1 Ir1 P3 C51 26.1(9)
Ru1 Ir1 P3 C51 111.2(2)
C5 Ru1 P4 C71 162.6(3)
C4 Ru1 P4 C71 -9.6(3)
C6 Ru1 P4 C71 -103.4(3)
P2 Ru1 P4 C71 164.7(10)
Ir1 Ru1 P4 C71 77.0(3)
C5 Ru1 P4 C81 -73.2(3)
C4 Ru1 P4 C81 114.6(3)
C6 Ru1 P4 C81 20.8(3)
P2 Ru1 P4 C81 -71.1(11)
Ir1 Ru1 P4 C81 -158.8(3)
C5 Ru1 P4 C8 41.2(3)
C4 Ru1 P4 C8 -131.0(3)
C6 Ru1 P4 C8 135.2(3)
P2 Ru1 P4 C8 43.3(11)
Ir1 Ru1 P4 C8 -44.4(2)
C2 Ir1 C1 O1 158(17)
C3 Ir1 C1 O1 24(21)
P3 Ir1 C1 O1 114(21)
P1 Ir1 C1 O1 -67(21)
Ru1 Ir1 C1 O1 -155(21)
C1 Ir1 C2 O2 -164(7)
C3 Ir1 C2 O2 -30(10)
P3 Ir1 C2 O2 -120(10)
P1 Ir1 C2 O2 61(10)
Ru1 Ir1 C2 O2 148(10)
C2 Ru2 C3 O3 -109(8)
C1 Ru2 C3 O3 69(8)
P3 Ru2 C3 O3 -22(8)
P1 Ru2 C3 O3 163(8)
Ir2 Ru2 C3 O3 114(9)
C5 Ru1 C4 O4 -59(51)
C6 Ru1 C4 O4 138(51)
P2 Ru1 C4 O4 -133(51)
P4 Ru1 C4 O4 47(51)
Ir1 Ru1 C4 O4 -41(51)
C4 Ru1 C5 O5 -152(34)
C6 Ru1 C5 O5 10(36)
P2 Ru1 C5 O5 -79(36)
P4 Ru1 C5 O5 101(36)
Ir1 Ru1 C5 O5 -171(100)
C5 Ru1 C6 O6 11(15)
C4 Ru1 C6 O6 -172(15)
P2 Ru1 C6 O6 98(15)
P4 Ru1 C6 O6 -78(15)
Ir1 Ru1 C6 O6 -56(23)
C11 P1 C7 P2 174.7(4)
C21 P1 C7 P2 -77.2(4)
Ir1 P1 C7 P2 52.2(4)
C31 P2 C7 P1 104.2(4)
C41 P2 C7 P1 -149.6(4)
Ru1 P2 C7 P1 -26.6(4)
C61 P3 C8 P4 105.9(4)
C51 P3 C8 P4 -147.0(4)
Ir1 P3 C8 P4 -24.6(4)
C71 P4 C8 P3 -77.1(4)
C81 P4 C8 P3 173.8(4)
Ru1 P4 C8 P3 51.0(4)
C21 P1 C11 C12 57.1(7)
C7 P1 C11 C12 166.5(7)
Ir1 P1 C11 C12 -75.5(7)
C21 P1 C11 C16 -123.0(7)
C7 P1 C11 C16 -13.6(8)
Ir1 P1 C11 C16 104.4(7)
C16 C11 C12 C13 -0.3(13)
P1 C11 C12 C13 179.6(7)
C11 C12 C13 C14 -0.5(14)
C12 C13 C14 C15 1.3(14)
C13 C14 C15 C16 -1.3(14)
C14 C15 C16 C11 0.5(14)
C12 C11 C16 C15 0.3(12)
P1 C11 C16 C15 -179.6(7)
C11 P1 C21 C26 93.6(6)
C7 P1 C21 C26 -14.2(6)
Ir1 P1 C21 C26 -136.6(5)
C11 P1 C21 C22 -81.5(6)
C7 P1 C21 C22 170.7(5)
Ir1 P1 C21 C22 48.3(6)
C26 C21 C22 C23 3.0(10)
P1 C21 C22 C23 178.2(5)
C21 C22 C23 C24 -0.3(11)
C22 C23 C24 C25 -2.0(12)
C23 C24 C25 C26 1.6(12)
C22 C21 C26 C25 -3.4(10)
P1 C21 C26 C25 -178.5(6)
C24 C25 C26 C21 1.1(12)
C41 P2 C31 C36 -55.9(6)
C7 P2 C31 C36 51.9(6)
Ru1 P2 C31 C36 179.6(5)
C41 P2 C31 C32 128.7(6)
C7 P2 C31 C32 -123.4(6)
Ru1 P2 C31 C32 4.2(7)
C36 C31 C32 C33 -1.6(10)
P2 C31 C32 C33 173.8(6)
C31 C32 C33 C34 -1.4(12)
C32 C33 C34 C35 3.4(13)
C33 C34 C35 C36 -2.4(13)
C34 C35 C36 C31 -0.6(12)
C32 C31 C36 C35 2.6(11)
P2 C31 C36 C35 -172.9(6)
C31 P2 C41 C46 -42.1(6)
C7 P2 C41 C46 -149.7(6)
Ru1 P2 C41 C46 86.6(6)
C31 P2 C41 C42 140.5(7)
C7 P2 C41 C42 32.8(7)
Ru1 P2 C41 C42 -90.8(7)
C46 C41 C42 C43 0.4(12)
P2 C41 C42 C43 177.9(7)
C41 C42 C43 C44 1.3(15)
C42 C43 C44 C45 -3.1(15)
C43 C44 C45 C46 3.1(13)
C44 C45 C46 C41 -1.5(12)
C42 C41 C46 C45 -0.3(11)
P2 C41 C46 C45 -177.9(6)
C61 P3 C51 C56 -50.0(6)
C8 P3 C51 C56 -159.0(6)
Ir1 P3 C51 C56 77.5(6)
C61 P3 C51 C52 130.8(6)
C8 P3 C51 C52 21.7(7)
Ir1 P3 C51 C52 -101.8(6)
C56 C51 C52 C53 -1.5(11)
P3 C51 C52 C53 177.8(6)
C51 C52 C53 C54 1.8(12)
C52 C53 C54 C55 -1.6(12)
C53 C54 C55 C56 1.2(13)
C54 C55 C56 C51 -1.0(13)
C52 C51 C56 C55 1.1(11)
P3 C51 C56 C55 -178.2(6)
C8 P3 C61 C62 -122.0(6)
C51 P3 C61 C62 128.9(6)
Ir1 P3 C61 C62 5.7(7)
C8 P3 C61 C66 54.8(6)
C51 P3 C61 C66 -54.2(6)
Ir1 P3 C61 C66 -177.5(5)
C66 C61 C62 C63 -1.8(11)
P3 C61 C62 C63 175.0(6)
C61 C62 C63 C64 0.1(13)
C62 C63 C64 C65 2.0(15)
C63 C64 C65 C66 -2.3(15)
C64 C65 C66 C61 0.6(13)
C62 C61 C66 C65 1.4(11)
P3 C61 C66 C65 -175.6(6)
C81 P4 C71 C76 102.7(6)
C8 P4 C71 C76 -5.2(7)
Ru1 P4 C71 C76 -127.6(5)
C81 P4 C71 C72 -77.3(6)
C8 P4 C71 C72 174.7(5)
Ru1 P4 C71 C72 52.4(6)
C76 C71 C72 C73 2.7(10)
P4 C71 C72 C73 -177.3(6)
C71 C72 C73 C74 -0.9(11)
C72 C73 C74 C75 -0.9(13)
C73 C74 C75 C76 0.7(13)
C72 C71 C76 C75 -2.9(11)
P4 C71 C76 C75 177.1(6)
C74 C75 C76 C71 1.2(12)
C71 P4 C81 C82 172.0(6)
C8 P4 C81 C82 -77.0(7)
Ru1 P4 C81 C82 40.9(7)
C71 P4 C81 C86 -10.9(7)
C8 P4 C81 C86 100.1(7)
Ru1 P4 C81 C86 -142.0(6)
C86 C81 C82 C83 -0.2(12)
P4 C81 C82 C83 177.0(6)
C81 C82 C83 C84 1.7(13)
C82 C83 C84 C85 -3.1(14)
C83 C84 C85 C86 3.0(15)
C82 C81 C86 C85 0.0(12)
P4 C81 C86 C85 -177.2(7)
C84 C85 C86 C81 -1.4(14)
O93 S1 C91 F92 53.2(7)
O92 S1 C91 F92 173.5(6)
O91 S1 C91 F92 -66.4(6)
O93 S1 C91 F93 173.8(6)
O92 S1 C91 F93 -65.9(7)
O91 S1 C91 F93 54.2(7)
O93 S1 C91 F91 -66.5(6)
O92 S1 C91 F91 53.9(7)
O91 S1 C91 F91 173.9(6)
O94A S2 C92A F95A 36(2)
O95A S2 C92A F95A 177.3(17)
O96A S2 C92A F95A -71.7(19)
O94A S2 C92A F94A -163.7(16)
O95A S2 C92A F94A -23(2)
O96A S2 C92A F94A 88.5(18)
O94A S2 C92A F96A -65.2(15)
O95A S2 C92A F96A 76.0(14)
O96A S2 C92A F96A -173.0(14)
O95B S2 C92B F96B 70(2)
O96B S2 C92B F96B -127(2)
O94B S2 C92B F96B -45(2)
O95B S2 C92B F95B -169.6(16)
O96B S2 C92B F95B -7(2)
O94B S2 C92B F95B 75.4(18)
O95B S2 C92B F94B -62.8(18)
O96B S2 C92B F94B 100(2)
O94B S2 C92B F94B -177.8(17)
